data_7234734
loop_
_publ_author_name
'Liu, Ning'
'Duan, Binghui'
'Lu, Xianming'
'Zhang, Qian'
'Xu, Minghui'
'Mo, Hongchang'
'Wang, Bozhou'

_publ_section_title
;
 Preparation of CL-20/TFAZ cocrystals under aqueous condition: balancing
 high performance and low sensitivity
;
_journal_name_full CrystEngComm
_journal_paper_doi 10.1039/C9CE01221D
_journal_year 2019
_chemical_formula_sum 'C12 H7 N19 O15'
_chemical_formula_weight 657.37
_chemical_name_common CL-20-HTFAZ
_space_group_IT_number 4
_space_group_name_Hall 'P 2yb'
_space_group_name_H-M_alt 'P 1 21 1'
_symmetry_cell_setting monoclinic
_symmetry_space_group_name_Hall 'P 2yb'
_symmetry_space_group_name_H-M 'P 1 21 1'
_atom_sites_solution_hydrogens geom
_atom_sites_solution_primary direct
_atom_sites_solution_secondary difmap
_audit_creation_method SHELXL-97
_audit_update_record
;
2019-02-25 deposited with the CCDC.    2019-10-17 downloaded from the CCDC.
;
_cell_angle_alpha 90.00
_cell_angle_beta 91.113(6)
_cell_angle_gamma 90.00
_cell_formula_units_Z 2
_cell_length_a 8.288(2)
_cell_length_b 11.555(3)
_cell_length_c 11.805(3)
_cell_measurement_reflns_used 577
_cell_measurement_temperature 296(2)
_cell_measurement_theta_max 20.33
_cell_measurement_theta_min 2.46
_cell_volume 1130.3(5)
_computing_cell_refinement 'Bruker SAINT'
_computing_data_collection 'Bruker APEX2'
_computing_data_reduction 'Bruker SAINT'
_computing_molecular_graphics 'Bruker SHELXTL'
_computing_publication_material 'Bruker SHELXTL'
_computing_structure_refinement 'SHELXL-97 (Sheldrick, 2008)'
_computing_structure_solution 'SHELXS-97 (Sheldrick, 2008)'
_diffrn_ambient_temperature 296(2)
_diffrn_measured_fraction_theta_full 0.999
_diffrn_measured_fraction_theta_max 0.999
_diffrn_measurement_device_type 'Bruker APEX-II CCD'
_diffrn_measurement_method '\f and \w scans'
_diffrn_radiation_monochromator graphite
_diffrn_radiation_source 'fine-focus sealed tube'
_diffrn_radiation_type MoK\a
_diffrn_radiation_wavelength 0.71073
_diffrn_reflns_av_R_equivalents 0.0456
_diffrn_reflns_av_sigmaI/netI 0.1151
_diffrn_reflns_limit_h_max 9
_diffrn_reflns_limit_h_min -8
_diffrn_reflns_limit_k_max 13
_diffrn_reflns_limit_k_min -13
_diffrn_reflns_limit_l_max 11
_diffrn_reflns_limit_l_min -14
_diffrn_reflns_number 5723
_diffrn_reflns_theta_full 25.10
_diffrn_reflns_theta_max 25.10
_diffrn_reflns_theta_min 2.46
_exptl_absorpt_coefficient_mu 0.177
_exptl_absorpt_correction_T_max 0.9770
_exptl_absorpt_correction_T_min 0.9399
_exptl_absorpt_correction_type none
_exptl_crystal_colour colorless
_exptl_crystal_density_diffrn 1.932
_exptl_crystal_density_meas 1.932
_exptl_crystal_density_method Shelxl-97
_exptl_crystal_description cubic
_exptl_crystal_F_000 664
_exptl_crystal_size_max 0.35
_exptl_crystal_size_mid 0.21
_exptl_crystal_size_min 0.13
_refine_diff_density_max 0.234
_refine_diff_density_min -0.230
_refine_diff_density_rms 0.053
_refine_ls_abs_structure_details 'Flack H D (1983), Acta Cryst. A39, 876-881'
_refine_ls_abs_structure_Flack -1(2)
_refine_ls_extinction_coef 0.0045(8)
_refine_ls_extinction_expression Fc^*^=kFc[1+0.001xFc^2^\l^3^/sin(2\q)]^-1/4^
_refine_ls_extinction_method SHELXL
_refine_ls_goodness_of_fit_ref 0.985
_refine_ls_hydrogen_treatment mixed
_refine_ls_matrix_type full
_refine_ls_number_parameters 416
_refine_ls_number_reflns 3885
_refine_ls_number_restraints 1
_refine_ls_restrained_S_all 0.985
_refine_ls_R_factor_all 0.1199
_refine_ls_R_factor_gt 0.0566
_refine_ls_shift/su_max 0.000
_refine_ls_shift/su_mean 0.000
_refine_ls_structure_factor_coef Fsqd
_refine_ls_weighting_details 'calc w=1/[\s^2^(Fo^2^)+(0.0240P)^2^+0.0000P] where P=(Fo^2^+2Fc^2^)/3'
_refine_ls_weighting_scheme calc
_refine_ls_wR_factor_gt 0.0787
_refine_ls_wR_factor_ref 0.0993
_reflns_number_gt 2278
_reflns_number_total 3885
_reflns_threshold_expression >2sigma(I)
_cod_data_source_file c9ce01221d2.cif
_cod_data_source_block xb1701_0m
_cod_depositor_comments
;
The following automatic conversions were performed:

'_symmetry_cell_setting' value 'Monoclinic' changed to 'monoclinic'
according to
/home/data/users/saulius/crontab/automatic-downloads/rss-feeds/RSC/lib/dictionaries/cif_core.dic
dictionary named 'cif_core.dic' version 2.4.2 from 2011-04-26.

Automatic conversion script
Id: cif_fix_values 4973 2017-02-22 13:04:09Z antanas 
;
_cod_original_sg_symbol_H-M P2(1)
_cod_database_code 7234734

loop_
_symmetry_equiv_pos_as_xyz
'x, y, z'
'-x, y+1/2, -z'

loop_
_atom_site_label
_atom_site_type_symbol
_atom_site_fract_x
_atom_site_fract_y
_atom_site_fract_z
_atom_site_U_iso_or_equiv
_atom_site_adp_type
_atom_site_occupancy
_atom_site_symmetry_multiplicity
_atom_site_calc_flag
_atom_site_refinement_flags
N1 N 0.3630(6) 0.9668(5) 0.5413(5) 0.0411(14) Uani 1 1 d .
N2 N 0.3234(5) 0.8605(4) 0.5820(4) 0.0259(12) Uani 1 1 d .
N3 N 0.2679(7) 0.9888(5) 0.8418(5) 0.0443(15) Uani 1 1 d .
N4 N 0.3195(6) 0.8891(4) 0.7844(4) 0.0279(12) Uani 1 1 d .
N5 N 0.7376(6) 0.9145(4) 0.7385(5) 0.0383(14) Uani 1 1 d .
N6 N 0.5805(5) 0.8666(4) 0.7092(4) 0.0255(12) Uani 1 1 d .
N7 N 0.2306(6) 0.6112(4) 0.5084(5) 0.0383(13) Uani 1 1 d .
N8 N 0.3174(6) 0.6684(4) 0.5972(4) 0.0290(12) Uani 1 1 d .
N9 N 0.2516(7) 0.5721(5) 0.8476(5) 0.0413(15) Uani 1 1 d .
N10 N 0.3000(6) 0.6763(4) 0.7994(4) 0.0271(12) Uani 1 1 d .
N11 N 0.6971(7) 0.5945(5) 0.7483(5) 0.0448(15) Uani 1 1 d .
N12 N 0.5674(6) 0.6680(4) 0.7257(4) 0.0306(13) Uani 1 1 d .
N13 N 1.0946(6) 0.8196(4) 0.3797(4) 0.0412(14) Uani 1 1 d .
N14 N 0.8321(6) 0.8010(4) 0.4269(4) 0.0417(14) Uani 1 1 d .
N15 N 0.5551(5) 0.7768(5) 0.2780(4) 0.0469(13) Uani 1 1 d .
N16 N 0.5550(5) 0.7719(5) 0.0847(4) 0.0404(12) Uani 1 1 d .
N17 N 0.8288(5) 0.7679(6) -0.0584(4) 0.0435(13) Uani 1 1 d .
N18 N 1.0939(5) 0.7875(6) -0.0085(4) 0.0516(15) Uani 1 1 d .
N19 N 1.0799(5) 0.8026(5) 0.1851(4) 0.0551(18) Uani 1 1 d .
H19 H 1.1832 0.8098 0.1853 0.066 Uiso 1 1 calc R
O1 O 0.4609(6) 0.9682(4) 0.4648(4) 0.0565(13) Uani 1 1 d .
O2 O 0.2952(6) 1.0497(4) 0.5826(4) 0.0586(14) Uani 1 1 d .
O3 O 0.1374(6) 1.0284(4) 0.8142(4) 0.0569(15) Uani 1 1 d .
O4 O 0.3558(6) 1.0228(4) 0.9164(4) 0.0660(17) Uani 1 1 d .
O5 O 0.7374(5) 0.9880(4) 0.8128(4) 0.0488(13) Uani 1 1 d .
O6 O 0.8498(5) 0.8830(4) 0.6803(4) 0.0483(13) Uani 1 1 d .
O7 O 0.2959(5) 0.6073(4) 0.4179(4) 0.0479(12) Uani 1 1 d .
O8 O 0.1058(5) 0.5668(4) 0.5353(4) 0.0581(14) Uani 1 1 d .
O9 O 0.1292(6) 0.5278(4) 0.8079(4) 0.0593(15) Uani 1 1 d .
O10 O 0.3283(6) 0.5397(4) 0.9296(5) 0.0641(16) Uani 1 1 d .
O11 O 0.6792(6) 0.5304(4) 0.8287(4) 0.0681(17) Uani 1 1 d .
O12 O 0.8086(5) 0.5965(5) 0.6835(4) 0.0601(15) Uani 1 1 d .
O13 O 0.9861(5) 0.8165(4) 0.4674(3) 0.0465(12) Uani 1 1 d .
O14 O 0.9833(5) 0.7725(5) -0.0973(3) 0.0505(11) Uani 1 1 d .
O15 O 0.4613(4) 0.7706(5) 0.1805(3) 0.0510(11) Uani 1 1 d .
C1 C 0.2332(7) 0.8473(5) 0.6859(5) 0.0269(14) Uani 1 1 d .
H1 H 0.1258 0.8824 0.6789 0.032 Uiso 1 1 calc R
C2 C 0.4781(7) 0.8451(5) 0.8084(5) 0.0314(15) Uani 1 1 d .
H2 H 0.5248 0.8790 0.8776 0.038 Uiso 1 1 calc R
C3 C 0.5818(6) 0.7588(5) 0.6431(4) 0.0280(13) Uani 1 1 d .
H3 H 0.6811 0.7511 0.5999 0.034 Uiso 1 1 calc R
C4 C 0.4267(6) 0.7617(5) 0.5623(4) 0.0296(13) Uani 1 1 d .
H4 H 0.4550 0.7549 0.4824 0.036 Uiso 1 1 calc R
C5 C 0.2225(7) 0.7108(5) 0.6934(5) 0.0287(15) Uani 1 1 d .
H5 H 0.1105 0.6839 0.6884 0.034 Uiso 1 1 calc R
C6 C 0.4660(7) 0.7089(5) 0.8170(5) 0.0281(15) Uani 1 1 d .
H6 H 0.5069 0.6816 0.8907 0.034 Uiso 1 1 calc R
C7 C 1.0091(6) 0.8052(5) 0.2879(5) 0.0338(16) Uani 1 1 d .
C8 C 0.8435(6) 0.7947(5) 0.3175(4) 0.0275(14) Uani 1 1 d .
C9 C 0.7022(6) 0.7821(6) 0.2420(4) 0.0313(13) Uani 1 1 d .
C10 C 0.7019(6) 0.7780(6) 0.1235(4) 0.0313(13) Uani 1 1 d .
C11 C 0.8408(6) 0.7787(6) 0.0510(4) 0.0294(13) Uani 1 1 d .
C12 C 1.0058(7) 0.7899(6) 0.0811(5) 0.0372(15) Uani 1 1 d .

loop_
_atom_site_aniso_label
_atom_site_aniso_U_11
_atom_site_aniso_U_22
_atom_site_aniso_U_33
_atom_site_aniso_U_23
_atom_site_aniso_U_13
_atom_site_aniso_U_12
N1 0.041(4) 0.047(4) 0.035(4) 0.008(3) -0.008(3) 0.000(3)
N2 0.027(3) 0.028(3) 0.023(3) 0.005(2) -0.003(2) -0.003(2)
N3 0.038(4) 0.041(4) 0.054(4) -0.012(3) 0.001(3) 0.002(3)
N4 0.027(3) 0.033(3) 0.024(3) -0.008(2) 0.002(2) 0.005(2)
N5 0.039(4) 0.043(3) 0.032(4) 0.013(3) -0.011(3) -0.007(3)
N6 0.023(3) 0.034(3) 0.020(3) -0.002(2) -0.002(2) -0.006(2)
N7 0.046(4) 0.033(3) 0.036(4) 0.000(3) -0.011(3) 0.000(3)
N8 0.031(3) 0.037(3) 0.018(3) -0.003(2) -0.002(2) -0.004(2)
N9 0.049(4) 0.041(4) 0.034(4) 0.003(3) 0.005(3) -0.007(3)
N10 0.032(3) 0.029(3) 0.021(3) 0.001(2) 0.002(2) -0.002(2)
N11 0.048(4) 0.041(4) 0.046(4) 0.001(3) 0.001(3) 0.018(3)
N12 0.028(3) 0.038(3) 0.025(3) 0.003(3) 0.002(2) 0.013(2)
N13 0.042(3) 0.062(4) 0.020(3) -0.006(2) -0.007(2) 0.002(3)
N14 0.045(3) 0.046(4) 0.034(3) 0.001(3) 0.002(2) -0.009(3)
N15 0.040(3) 0.064(4) 0.036(3) -0.009(4) 0.003(2) -0.005(4)
N16 0.039(3) 0.047(3) 0.035(3) -0.008(3) -0.006(2) -0.004(3)
N17 0.042(3) 0.061(3) 0.028(3) -0.002(3) -0.002(2) 0.004(4)
N18 0.036(3) 0.088(5) 0.031(3) -0.007(4) 0.003(2) 0.001(4)
N19 0.021(3) 0.115(6) 0.029(3) -0.007(3) -0.003(2) 0.003(3)
O1 0.065(3) 0.059(3) 0.045(3) 0.007(3) 0.013(3) -0.015(3)
O2 0.073(4) 0.036(3) 0.067(4) 0.005(3) 0.006(3) 0.008(3)
O3 0.044(3) 0.048(3) 0.078(4) -0.024(3) -0.006(3) 0.022(3)
O4 0.068(4) 0.058(3) 0.071(4) -0.040(3) -0.030(3) 0.016(3)
O5 0.050(3) 0.057(3) 0.039(3) -0.012(3) -0.010(2) -0.017(3)
O6 0.028(3) 0.069(3) 0.048(3) -0.004(3) 0.009(2) -0.011(2)
O7 0.062(3) 0.049(3) 0.032(3) -0.011(2) -0.004(2) 0.000(3)
O8 0.054(3) 0.057(3) 0.063(3) -0.015(2) 0.005(3) -0.026(3)
O9 0.054(3) 0.050(3) 0.073(4) 0.013(3) -0.005(3) -0.022(3)
O10 0.079(4) 0.054(3) 0.058(4) 0.035(3) -0.016(3) -0.018(3)
O11 0.072(4) 0.064(4) 0.068(4) 0.025(3) 0.012(3) 0.036(3)
O12 0.037(3) 0.080(4) 0.063(4) 0.006(3) 0.011(3) 0.022(3)
O13 0.049(3) 0.064(3) 0.026(3) 0.000(2) -0.006(2) 0.004(2)
O14 0.045(3) 0.081(3) 0.026(2) -0.002(3) 0.0053(19) 0.009(3)
O15 0.030(2) 0.078(3) 0.046(3) -0.008(3) -0.001(2) 0.000(3)
C1 0.021(3) 0.029(3) 0.030(4) -0.001(3) 0.002(3) 0.004(3)
C2 0.032(4) 0.033(4) 0.030(4) -0.004(3) 0.007(3) -0.001(3)
C3 0.024(3) 0.036(3) 0.024(3) -0.001(3) 0.003(2) 0.008(3)
C4 0.031(3) 0.034(3) 0.024(3) 0.000(3) -0.003(2) 0.004(3)
C5 0.028(4) 0.028(3) 0.030(4) -0.005(3) 0.003(3) 0.004(3)
C6 0.031(4) 0.036(4) 0.017(4) 0.001(3) -0.004(3) 0.004(3)
C7 0.028(3) 0.047(4) 0.027(4) 0.004(3) -0.002(3) 0.002(3)
C8 0.037(3) 0.030(4) 0.016(3) 0.000(3) -0.001(2) -0.003(3)
C9 0.032(3) 0.034(3) 0.027(3) -0.003(3) 0.005(2) -0.001(3)
C10 0.022(3) 0.037(3) 0.035(3) -0.002(4) -0.002(2) 0.002(3)
C11 0.032(3) 0.033(3) 0.023(3) 0.001(3) -0.005(2) -0.004(3)
C12 0.038(3) 0.046(4) 0.028(4) 0.000(3) 0.006(3) 0.004(4)

loop_
_atom_type_symbol
_atom_type_description
_atom_type_scat_dispersion_real
_atom_type_scat_dispersion_imag
_atom_type_scat_source
C C 0.0033 0.0016 'International Tables Vol C Tables 4.2.6.8 and 6.1.1.4'
H H 0.0000 0.0000 'International Tables Vol C Tables 4.2.6.8 and 6.1.1.4'
N N 0.0061 0.0033 'International Tables Vol C Tables 4.2.6.8 and 6.1.1.4'
O O 0.0106 0.0060 'International Tables Vol C Tables 4.2.6.8 and 6.1.1.4'

loop_
_geom_angle_atom_site_label_1
_geom_angle_atom_site_label_2
_geom_angle_atom_site_label_3
_geom_angle
O2 N1 O1 127.0(6)
O2 N1 N2 116.9(6)
O1 N1 N2 116.1(6)
N1 N2 C4 120.5(5)
N1 N2 C1 121.5(5)
C4 N2 C1 111.5(4)
O4 N3 O3 126.9(6)
O4 N3 N4 115.9(6)
O3 N3 N4 117.2(5)
N3 N4 C2 118.8(5)
N3 N4 C1 120.9(5)
C2 N4 C1 118.7(5)
O5 N5 O6 128.5(5)
O5 N5 N6 115.0(5)
O6 N5 N6 116.2(5)
N5 N6 C3 115.7(4)
N5 N6 C2 113.7(4)
C3 N6 C2 106.7(4)
O8 N7 O7 128.3(5)
O8 N7 N8 115.4(5)
O7 N7 N8 116.1(5)
N7 N8 C4 116.0(4)
N7 N8 C5 116.8(5)
C4 N8 C5 108.2(4)
O10 N9 O9 126.7(6)
O10 N9 N10 116.4(5)
O9 N9 N10 116.7(5)
N9 N10 C6 116.7(5)
N9 N10 C5 117.6(5)
C6 N10 C5 117.3(5)
O12 N11 O11 127.7(6)
O12 N11 N12 117.7(6)
O11 N11 N12 114.5(6)
N11 N12 C3 120.0(5)
N11 N12 C6 120.7(5)
C3 N12 C6 108.7(5)
C7 N13 O13 105.6(5)
C8 N14 O13 105.6(4)
C9 N15 O15 104.3(4)
C10 N16 O15 104.5(4)
C11 N17 O14 105.9(4)
C12 N18 O14 104.1(5)
C7 N19 C12 127.5(5)
C7 N19 H19 116.2
C12 N19 H19 116.2
N14 O13 N13 111.0(4)
N17 O14 N18 111.1(4)
N15 O15 N16 111.5(4)
N4 C1 N2 113.0(5)
N4 C1 C5 108.5(5)
N2 C1 C5 100.5(5)
N4 C1 H1 111.5
N2 C1 H1 111.5
C5 C1 H1 111.5
N4 C2 N6 108.8(5)
N4 C2 C6 107.9(5)
N6 C2 C6 104.9(5)
N4 C2 H2 111.7
N6 C2 H2 111.7
C6 C2 H2 111.7
N12 C3 N6 104.9(4)
N12 C3 C4 110.2(5)
N6 C3 C4 106.7(4)
N12 C3 H3 111.6
N6 C3 H3 111.6
C4 C3 H3 111.6
N2 C4 N8 99.4(4)
N2 C4 C3 113.3(4)
N8 C4 C3 108.2(4)
N2 C4 H4 111.8
N8 C4 H4 111.8
C3 C4 H4 111.8
N10 C5 N8 109.8(5)
N10 C5 C1 107.3(5)
N8 C5 C1 104.9(5)
N10 C5 H5 111.5
N8 C5 H5 111.5
C1 C5 H5 111.5
N10 C6 N12 111.8(5)
N10 C6 C2 108.3(5)
N12 C6 C2 103.7(5)
N10 C6 H6 110.9
N12 C6 H6 110.9
C2 C6 H6 110.9
N13 C7 N19 120.8(5)
N13 C7 C8 108.7(5)
N19 C7 C8 130.6(5)
N14 C8 C7 109.1(5)
N14 C8 C9 122.5(5)
C7 C8 C9 128.4(5)
N15 C9 C10 109.9(4)
N15 C9 C8 123.4(5)
C10 C9 C8 126.6(4)
N16 C10 C9 109.8(5)
N16 C10 C11 123.0(5)
C9 C10 C11 127.2(4)
N17 C11 C12 108.4(5)
N17 C11 C10 122.7(5)
C12 C11 C10 128.9(5)
N18 C12 N19 118.9(5)
N18 C12 C11 110.4(5)
N19 C12 C11 130.6(5)

loop_
_geom_bond_atom_site_label_1
_geom_bond_atom_site_label_2
_geom_bond_distance
N1 O2 1.218(6)
N1 O1 1.226(6)
N1 N2 1.361(7)
N2 C4 1.449(7)
N2 C1 1.457(7)
N3 O4 1.198(6)
N3 O3 1.213(6)
N3 N4 1.408(7)
N4 C2 1.432(6)
N4 C1 1.437(6)
N5 O5 1.221(6)
N5 O6 1.223(6)
N5 N6 1.450(6)
N6 C3 1.471(7)
N6 C2 1.480(6)
N7 O8 1.202(6)
N7 O7 1.208(6)
N7 N8 1.423(6)
N8 C4 1.472(7)
N8 C5 1.477(7)
N9 O10 1.208(6)
N9 O9 1.222(6)
N9 N10 1.394(7)
N10 C6 1.438(7)
N10 C5 1.452(7)
N11 O12 1.210(6)
N11 O11 1.215(6)
N11 N12 1.391(6)
N12 C3 1.439(7)
N12 C6 1.458(7)
N13 C7 1.293(6)
N13 O13 1.385(6)
N14 C8 1.300(6)
N14 O13 1.365(6)
N15 C9 1.300(6)
N15 O15 1.378(5)
N16 C10 1.295(6)
N16 O15 1.384(5)
N17 C11 1.299(6)
N17 O14 1.369(5)
N18 C12 1.298(6)
N18 O14 1.389(5)
N19 C7 1.360(6)
N19 C12 1.369(6)
N19 H19 0.8600
C1 C5 1.582(6)
C1 H1 0.9800
C2 C6 1.580(7)
C2 H2 0.9800
C3 C4 1.586(6)
C3 H3 0.9800
C4 H4 0.9800
C5 H5 0.9800
C6 H6 0.9800
C7 C8 1.427(7)
C8 C9 1.465(7)
C9 C10 1.400(6)
C10 C11 1.448(6)
C11 C12 1.412(7)

loop_
_geom_torsion_atom_site_label_1
_geom_torsion_atom_site_label_2
_geom_torsion_atom_site_label_3
_geom_torsion_atom_site_label_4
_geom_torsion
O2 N1 N2 C4 -162.7(5)
O1 N1 N2 C4 18.8(7)
O2 N1 N2 C1 -13.3(8)
O1 N1 N2 C1 168.3(5)
O4 N3 N4 C2 -7.7(9)
O3 N3 N4 C2 175.2(5)
O4 N3 N4 C1 -173.4(6)
O3 N3 N4 C1 9.5(9)
O5 N5 N6 C3 -164.7(5)
O6 N5 N6 C3 20.8(7)
O5 N5 N6 C2 -40.7(7)
O6 N5 N6 C2 144.8(5)
O8 N7 N8 C4 -154.9(5)
O7 N7 N8 C4 29.5(7)
O8 N7 N8 C5 -25.4(7)
O7 N7 N8 C5 159.0(5)
O10 N9 N10 C6 25.7(7)
O9 N9 N10 C6 -159.7(6)
O10 N9 N10 C5 173.0(6)
O9 N9 N10 C5 -12.3(8)
O12 N11 N12 C3 -12.7(9)
O11 N11 N12 C3 171.4(5)
O12 N11 N12 C6 -153.4(6)
O11 N11 N12 C6 30.7(8)
C8 N14 O13 N13 -0.1(6)
C7 N13 O13 N14 -0.6(6)
C11 N17 O14 N18 -0.5(8)
C12 N18 O14 N17 0.9(8)
C9 N15 O15 N16 0.2(8)
C10 N16 O15 N15 0.4(8)
N3 N4 C1 N2 111.2(6)
C2 N4 C1 N2 -54.6(7)
N3 N4 C1 C5 -138.3(6)
C2 N4 C1 C5 55.9(7)
N1 N2 C1 N4 -64.2(6)
C4 N2 C1 N4 87.7(5)
N1 N2 C1 C5 -179.6(5)
C4 N2 C1 C5 -27.8(6)
N3 N4 C2 N6 -109.2(6)
C1 N4 C2 N6 56.9(6)
N3 N4 C2 C6 137.6(6)
C1 N4 C2 C6 -56.4(7)
N5 N6 C2 N4 133.7(5)
C3 N6 C2 N4 -97.6(5)
N5 N6 C2 C6 -111.1(5)
C3 N6 C2 C6 17.6(6)
N11 N12 C3 N6 -111.1(5)
C6 N12 C3 N6 33.9(5)
N11 N12 C3 C4 134.5(5)
C6 N12 C3 C4 -80.6(6)
N5 N6 C3 N12 96.0(5)
C2 N6 C3 N12 -31.5(5)
N5 N6 C3 C4 -147.1(4)
C2 N6 C3 C4 85.4(5)
N1 N2 C4 N8 -167.6(5)
C1 N2 C4 N8 40.2(5)
N1 N2 C4 C3 77.9(6)
C1 N2 C4 C3 -74.4(6)
N7 N8 C4 N2 97.8(5)
C5 N8 C4 N2 -35.7(5)
N7 N8 C4 C3 -143.8(4)
C5 N8 C4 C3 82.7(5)
N12 C3 C4 N2 108.4(6)
N6 C3 C4 N2 -4.9(6)
N12 C3 C4 N8 -0.8(6)
N6 C3 C4 N8 -114.1(5)
N9 N10 C5 N8 -92.2(6)
C6 N10 C5 N8 55.0(6)
N9 N10 C5 C1 154.4(5)
C6 N10 C5 C1 -58.5(7)
N7 N8 C5 N10 132.2(5)
C4 N8 C5 N10 -94.6(5)
N7 N8 C5 C1 -112.8(5)
C4 N8 C5 C1 20.4(6)
N4 C1 C5 N10 1.7(7)
N2 C1 C5 N10 120.4(5)
N4 C1 C5 N8 -115.0(5)
N2 C1 C5 N8 3.7(7)
N9 N10 C6 N12 91.9(6)
C5 N10 C6 N12 -55.5(6)
N9 N10 C6 C2 -154.4(5)
C5 N10 C6 C2 58.2(7)
N11 N12 C6 N10 -121.1(6)
C3 N12 C6 N10 94.3(5)
N11 N12 C6 C2 122.5(6)
C3 N12 C6 C2 -22.2(6)
N4 C2 C6 N10 -0.8(7)
N6 C2 C6 N10 -116.6(5)
N4 C2 C6 N12 118.1(5)
N6 C2 C6 N12 2.3(7)
O13 N13 C7 N19 -179.3(5)
O13 N13 C7 C8 0.9(6)
C12 N19 C7 N13 -179.0(6)
C12 N19 C7 C8 0.8(11)
O13 N14 C8 C7 0.6(6)
O13 N14 C8 C9 -177.8(5)
N13 C7 C8 N14 -1.0(7)
N19 C7 C8 N14 179.2(6)
N13 C7 C8 C9 177.2(6)
N19 C7 C8 C9 -2.5(11)
O15 N15 C9 C10 -0.7(8)
O15 N15 C9 C8 177.3(6)
N14 C8 C9 N15 0.3(10)
C7 C8 C9 N15 -177.7(6)
N14 C8 C9 C10 178.0(6)
C7 C8 C9 C10 -0.1(11)
O15 N16 C10 C9 -0.8(8)
O15 N16 C10 C11 178.5(6)
N15 C9 C10 N16 1.0(9)
C8 C9 C10 N16 -177.0(6)
N15 C9 C10 C11 -178.3(7)
C8 C9 C10 C11 3.8(12)
O14 N17 C11 C12 -0.2(7)
O14 N17 C11 C10 -180.0(6)
N16 C10 C11 N17 -3.2(11)
C9 C10 C11 N17 175.9(7)
N16 C10 C11 C12 177.0(7)
C9 C10 C11 C12 -3.8(12)
O14 N18 C12 N19 179.3(6)
O14 N18 C12 C11 -1.0(8)
C7 N19 C12 N18 -178.9(7)
C7 N19 C12 C11 1.5(12)
N17 C11 C12 N18 0.8(8)
C10 C11 C12 N18 -179.4(7)
N17 C11 C12 N19 -179.6(7)
C10 C11 C12 N19 0.2(13)
